data_1502162
loop_
_publ_author_name
'White, James D.'
'Shaw, Subrata'

_publ_section_title
;
 cis-2,5-Diaminobicyclo[2.2.2]octane, a new scaffold for asymmetric
 catalysis via salen-metal complexes.
;
_journal_issue 9
_journal_name_full 'Organic letters'
_journal_page_first 2488
_journal_page_last 2491
_journal_paper_doi 10.1021/ol2007378
_journal_volume 13
_journal_year 2011
_chemical_absolute_configuration rm
_chemical_formula_sum 'C56 H84 N4 O20'
_chemical_formula_weight 1133.27
_chemical_name_systematic
;

 ?

;
_space_group_IT_number 18
_symmetry_cell_setting orthorhombic
_symmetry_space_group_name_Hall 'P 2 2ab'
_symmetry_space_group_name_H-M 'P 21 21 2'
_atom_sites_solution_hydrogens difmap
_atom_sites_solution_primary direct
_atom_sites_solution_secondary difmap
_audit_creation_method SHELXLTL
_cell_angle_alpha 90.00
_cell_angle_beta 90.00
_cell_angle_gamma 90.00
_cell_formula_units_Z 2
_cell_length_a 32.487(3)
_cell_length_b 7.6214(8)
_cell_length_c 10.9285(11)
_cell_measurement_reflns_used 2307
_cell_measurement_temperature 173(2)
_cell_measurement_theta_max 18.45
_cell_measurement_theta_min 2.25
_cell_volume 2705.9(5)
_computing_cell_refinement 'Bruker SAINT'
_computing_data_collection 'Bruker SMART'
_computing_data_reduction 'Bruker SAINT'
_computing_molecular_graphics 'Bruker SHELXTL'
_computing_publication_material 'Bruker SHELXTL'
_computing_structure_refinement 'Bruker SHELXTL'
_computing_structure_solution 'Bruker SHELXTL'
_diffrn_ambient_temperature 173(2)
_diffrn_measured_fraction_theta_full 1.000
_diffrn_measured_fraction_theta_max 1.000
_diffrn_measurement_device_type 'Bruker Apex CCD area detector'
_diffrn_measurement_method 'phi and omega scans'
_diffrn_radiation_monochromator graphite
_diffrn_radiation_source 'fine-focus sealed tube'
_diffrn_radiation_type MoK\a
_diffrn_radiation_wavelength 0.71073
_diffrn_reflns_av_R_equivalents 0.0868
_diffrn_reflns_av_sigmaI/netI 0.0730
_diffrn_reflns_limit_h_max 41
_diffrn_reflns_limit_h_min -41
_diffrn_reflns_limit_k_max 9
_diffrn_reflns_limit_k_min -9
_diffrn_reflns_limit_l_max 13
_diffrn_reflns_limit_l_min -13
_diffrn_reflns_number 30366
_diffrn_reflns_theta_full 26.99
_diffrn_reflns_theta_max 26.99
_diffrn_reflns_theta_min 1.25
_exptl_absorpt_coefficient_mu 0.105
_exptl_absorpt_correction_T_max 0.9979
_exptl_absorpt_correction_T_min 0.9571
_exptl_absorpt_correction_type multi-scan
_exptl_absorpt_process_details SADABS
_exptl_crystal_colour colorless
_exptl_crystal_density_diffrn 1.391
_exptl_crystal_density_method 'not measured'
_exptl_crystal_description needle
_exptl_crystal_F_000 1216
_exptl_crystal_size_max 0.42
_exptl_crystal_size_mid 0.06
_exptl_crystal_size_min 0.02
_refine_diff_density_max 0.350
_refine_diff_density_min -0.333
_refine_diff_density_rms 0.099
_refine_ls_abs_structure_details 'Flack H D (1983), Acta Cryst. A39, 876-881'
_refine_ls_abs_structure_Flack 'determined based on known configuration'
_refine_ls_extinction_method none
_refine_ls_goodness_of_fit_ref 1.078
_refine_ls_hydrogen_treatment mixed
_refine_ls_matrix_type full
_refine_ls_number_parameters 526
_refine_ls_number_reflns 5893
_refine_ls_number_restraints 0
_refine_ls_restrained_S_all 1.078
_refine_ls_R_factor_all 0.0849
_refine_ls_R_factor_gt 0.0532
_refine_ls_shift/su_max 0.002
_refine_ls_shift/su_mean 0.000
_refine_ls_structure_factor_coef Fsqd
_refine_ls_weighting_details 'calc w=1/[\s^2^(Fo^2^)+(0.0556P)^2^+0.0000P] where P=(Fo^2^+2Fc^2^)/3'
_refine_ls_weighting_scheme calc
_refine_ls_wR_factor_gt 0.1053
_refine_ls_wR_factor_ref 0.1295
_reflns_number_gt 4406
_reflns_number_total 5893
_reflns_threshold_expression >2sigma(I)
_cod_data_source_file ol2007378_si_002.cif
_cod_data_source_block jwr22l
_cod_depositor_comments
;
The following automatic conversions were performed:

'_symmetry_cell_setting' value 'Orthorhombic' changed to
'orthorhombic' according to
/home/saulius/struct/CIF-dictionaries/cif_core.dic dictionary named
'cif_core.dic' version 2.4.1 from 2010-06-29.

Automatic conversion script
Id: cif_fix_values 1715 2011-07-08 13:25:40Z adriana 
;
_cod_original_cell_volume 2705.8(5)
_cod_original_sg_symbol_H-M P2(1)2(1)2
_cod_database_code 1502162

loop_
_symmetry_equiv_pos_as_xyz
'x, y, z'
'-x, -y, z'
'-x+1/2, y+1/2, -z'
'x+1/2, -y+1/2, -z'

loop_
_atom_site_label
_atom_site_type_symbol
_atom_site_fract_x
_atom_site_fract_y
_atom_site_fract_z
_atom_site_U_iso_or_equiv
_atom_site_adp_type
_atom_site_occupancy
_atom_site_symmetry_multiplicity
_atom_site_calc_flag
_atom_site_refinement_flags
O1 O 0.63519(6) 1.0432(3) 0.5620(2) 0.0325(6) Uani 1 1 d .
O2 O 0.77397(6) 0.9635(3) 0.45348(19) 0.0285(5) Uani 1 1 d .
O3 O 0.82920(6) 0.8109(3) 0.03742(19) 0.0270(5) Uani 1 1 d .
O4 O 0.77346(6) 0.7568(3) -0.12601(19) 0.0293(5) Uani 1 1 d .
O5 O 0.43550(7) 0.1818(3) 0.8986(2) 0.0325(6) Uani 1 1 d .
O6 O 0.44281(7) 0.4316(3) 0.9998(2) 0.0330(6) Uani 1 1 d .
N1 N 0.59209(8) 0.7371(4) 0.1858(2) 0.0211(6) Uani 1 1 d .
N2 N 0.71949(7) 0.8472(3) 0.3500(2) 0.0181(5) Uani 1 1 d .
C1 C 0.60699(9) 0.5893(4) 0.2658(3) 0.0227(7) Uani 1 1 d .
C2 C 0.65194(10) 0.5667(4) 0.2307(3) 0.0237(7) Uani 1 1 d .
C3 C 0.66635(9) 0.7563(4) 0.2105(3) 0.0187(6) Uani 1 1 d .
C4 C 0.63028(9) 0.8337(4) 0.1373(3) 0.0229(7) Uani 1 1 d .
C5 C 0.62453(10) 1.0292(4) 0.1475(3) 0.0240(7) Uani 1 1 d .
C6 C 0.61946(9) 1.0773(4) 0.2827(3) 0.0242(7) Uani 1 1 d .
C7 C 0.66091(9) 1.0410(4) 0.3462(3) 0.0197(7) Uani 1 1 d .
C8 C 0.67394(9) 0.8492(4) 0.3354(3) 0.0182(6) Uani 1 1 d .
C9 C 0.73641(9) 0.9423(4) 0.4424(3) 0.0215(7) Uani 1 1 d .
C10 C 0.70618(10) 1.0152(5) 0.5331(3) 0.0259(7) Uani 1 1 d .
C11 C 0.66682(10) 1.0979(4) 0.4787(3) 0.0248(7) Uani 1 1 d .
C12 C 0.59452(11) 1.1114(6) 0.5392(4) 0.0398(10) Uani 1 1 d .
C13 C 0.57156(10) 0.9964(5) 0.4513(3) 0.0300(8) Uani 1 1 d .
C14 C 0.58337(9) 0.9760(4) 0.3363(3) 0.0238(7) Uani 1 1 d .
C15 C 0.56185(10) 0.8552(5) 0.2496(3) 0.0249(7) Uani 1 1 d .
C16 C 0.70788(9) 0.7727(4) 0.1496(3) 0.0194(6) Uani 1 1 d .
C17 C 0.73798(9) 0.8125(4) 0.2342(3) 0.0190(6) Uani 1 1 d .
C18 C 0.77971(9) 0.8223(4) 0.2032(3) 0.0203(7) Uani 1 1 d .
C19 C 0.78964(9) 0.7991(4) 0.0816(3) 0.0225(7) Uani 1 1 d .
C20 C 0.75941(9) 0.7677(4) -0.0073(3) 0.0207(7) Uani 1 1 d .
C21 C 0.71859(10) 0.7502(4) 0.0263(3) 0.0233(7) Uani 1 1 d .
C22 C 0.86170(11) 0.8270(7) 0.1251(4) 0.0385(9) Uani 1 1 d .
C23 C 0.74420(11) 0.8008(5) -0.2183(3) 0.0266(8) Uani 1 1 d .
C24 C 0.53188(10) 0.3710(4) 0.7927(3) 0.0261(8) Uani 1 1 d .
C25 C 0.49222(10) 0.3335(5) 0.7210(3) 0.0257(7) Uani 1 1 d .
C26 C 0.49665(13) 0.3988(5) 0.5885(3) 0.0327(8) Uani 1 1 d .
C27 C 0.45670(9) 0.4326(4) 0.7826(3) 0.0234(7) Uani 1 1 d .
C28 C 0.44457(9) 0.3433(5) 0.9024(3) 0.0276(7) Uani 1 1 d .
O1S O 0.64098(9) 0.5539(4) 0.5719(3) 0.0456(7) Uani 1 1 d .
O2S O 0.5000 0.0000 1.0064(3) 0.0333(8) Uani 1 2 d S
O3S O 0.46234(9) 0.7224(4) 0.1376(3) 0.0469(7) Uani 1 1 d .
O4S O 0.63770(9) 0.8171(4) 0.7666(3) 0.0502(8) Uani 1 1 d .
O5S O 0.5000 0.5000 0.3016(4) 0.0845(16) Uani 1 2 d S
H1N H 0.5781(10) 0.692(5) 0.113(3) 0.038(10) Uiso 1 1 d .
H1A H 0.6017(9) 0.623(4) 0.355(3) 0.024(9) Uiso 1 1 d .
H1B H 0.5878(11) 0.492(5) 0.247(3) 0.039(10) Uiso 1 1 d .
H2B H 0.6684(9) 0.515(4) 0.292(3) 0.015(8) Uiso 1 1 d .
H4 H 0.6313(8) 0.805(3) 0.049(3) 0.003(7) Uiso 1 1 d .
H5A H 0.5992(10) 1.069(4) 0.100(3) 0.031(9) Uiso 1 1 d .
H5B H 0.6484(9) 1.085(4) 0.114(3) 0.014(8) Uiso 1 1 d .
H6 H 0.6139(9) 1.200(4) 0.291(3) 0.023(9) Uiso 1 1 d .
H7 H 0.6796(9) 1.104(4) 0.304(3) 0.019(8) Uiso 1 1 d .
H8 H 0.6621(8) 0.779(4) 0.402(3) 0.010(7) Uiso 1 1 d .
H10A H 0.6954(10) 0.916(5) 0.572(3) 0.032(10) Uiso 1 1 d .
H10B H 0.7209(10) 1.102(5) 0.587(3) 0.037(10) Uiso 1 1 d .
H11 H 0.6678(10) 1.226(5) 0.477(3) 0.033(9) Uiso 1 1 d .
H12A H 0.6542(9) 0.499(4) 0.156(3) 0.018(8) Uiso 1 1 d .
H12B H 0.5964(10) 1.237(5) 0.506(3) 0.038(10) Uiso 1 1 d .
H12C H 0.5792(10) 1.112(5) 0.625(3) 0.038(10) Uiso 1 1 d .
H13 H 0.5489(10) 0.930(4) 0.484(3) 0.029(9) Uiso 1 1 d .
H15A H 0.5449(9) 0.786(4) 0.289(3) 0.014(8) Uiso 1 1 d .
H15B H 0.5488(11) 0.921(5) 0.184(3) 0.045(11) Uiso 1 1 d .
H18 H 0.7995(9) 0.846(4) 0.268(3) 0.028(9) Uiso 1 1 d .
H21 H 0.6980(9) 0.724(4) -0.036(3) 0.020(8) Uiso 1 1 d .
H22A H 0.8571(11) 0.934(5) 0.167(3) 0.041(11) Uiso 1 1 d .
H22B H 0.8897(12) 0.823(5) 0.070(4) 0.060(12) Uiso 1 1 d .
H22C H 0.8613(11) 0.724(5) 0.184(3) 0.037(10) Uiso 1 1 d .
H23A H 0.7286(11) 0.902(5) -0.200(3) 0.033(10) Uiso 1 1 d .
H23B H 0.7599(9) 0.813(4) -0.298(3) 0.025(8) Uiso 1 1 d .
H23C H 0.7232(9) 0.699(4) -0.226(3) 0.024(9) Uiso 1 1 d .
H24A H 0.5558(9) 0.294(4) 0.764(3) 0.025(9) Uiso 1 1 d .
H24B H 0.5272(10) 0.334(5) 0.883(4) 0.042(10) Uiso 1 1 d .
H25 H 0.4849(8) 0.205(4) 0.724(3) 0.017(8) Uiso 1 1 d .
H26A H 0.5208(10) 0.340(5) 0.551(3) 0.027(9) Uiso 1 1 d .
H26B H 0.4715(13) 0.363(6) 0.537(4) 0.068(14) Uiso 1 1 d .
H27 H 0.4353(10) 0.419(4) 0.729(3) 0.024(9) Uiso 1 1 d .
H1SA H 0.6358(14) 0.661(7) 0.636(4) 0.083(16) Uiso 1 1 d .
H1SB H 0.6647(16) 0.538(7) 0.578(5) 0.077(18) Uiso 1 1 d .
H2SA H 0.4823(11) 0.046(5) 0.962(3) 0.046(12) Uiso 1 1 d .
H3SA H 0.4783(13) 0.823(6) 0.099(4) 0.022(13) Uiso 0.67 1 d P
H3SB H 0.4802(18) 0.647(10) 0.186(6) 0.06(2) Uiso 0.67 1 d P
H3SC H 0.4570(18) 0.620(8) 0.066(6) 0.056(18) Uiso 0.67 1 d P
H4SA H 0.6124(18) 0.838(8) 0.818(5) 0.11(2) Uiso 1 1 d .
H4SB H 0.6388(14) 0.904(7) 0.713(5) 0.069(16) Uiso 1 1 d .

loop_
_atom_site_aniso_label
_atom_site_aniso_U_11
_atom_site_aniso_U_22
_atom_site_aniso_U_33
_atom_site_aniso_U_23
_atom_site_aniso_U_13
_atom_site_aniso_U_12
O1 0.0210(12) 0.0497(16) 0.0270(13) -0.0081(11) 0.0054(10) 0.0004(11)
O2 0.0181(11) 0.0410(14) 0.0263(12) -0.0059(10) -0.0022(10) -0.0018(10)
O3 0.0165(10) 0.0411(14) 0.0234(12) -0.0033(10) 0.0033(9) -0.0005(10)
O4 0.0224(11) 0.0471(14) 0.0184(11) -0.0015(11) 0.0009(9) 0.0064(10)
O5 0.0328(13) 0.0281(13) 0.0366(14) 0.0043(11) -0.0018(11) -0.0052(11)
O6 0.0390(14) 0.0344(14) 0.0256(13) 0.0024(11) 0.0036(11) -0.0093(11)
N1 0.0181(13) 0.0241(14) 0.0210(14) 0.0009(12) -0.0030(11) -0.0046(11)
N2 0.0129(12) 0.0257(13) 0.0158(13) -0.0008(11) -0.0010(10) 0.0007(11)
C1 0.0201(16) 0.0202(16) 0.0279(19) 0.0050(14) 0.0007(14) -0.0027(13)
C2 0.0237(17) 0.0224(17) 0.0249(18) -0.0033(15) -0.0004(15) 0.0004(14)
C3 0.0166(14) 0.0222(15) 0.0175(15) 0.0007(13) -0.0024(12) -0.0007(12)
C4 0.0180(16) 0.0332(18) 0.0176(17) 0.0035(15) 0.0003(13) -0.0047(14)
C5 0.0164(16) 0.0284(18) 0.0272(18) 0.0117(15) -0.0020(14) -0.0027(14)
C6 0.0186(16) 0.0201(17) 0.034(2) 0.0035(15) -0.0017(14) 0.0004(13)
C7 0.0142(15) 0.0195(16) 0.0255(17) 0.0008(14) 0.0005(13) -0.0014(12)
C8 0.0141(15) 0.0215(15) 0.0191(16) 0.0047(13) -0.0002(12) -0.0015(13)
C9 0.0229(17) 0.0243(17) 0.0174(16) 0.0016(13) 0.0003(13) 0.0006(13)
C10 0.0227(17) 0.0321(19) 0.0229(18) -0.0039(15) -0.0011(14) -0.0040(15)
C11 0.0243(17) 0.0219(17) 0.0283(18) -0.0049(14) 0.0027(14) -0.0011(14)
C12 0.0257(19) 0.051(3) 0.043(2) -0.017(2) 0.0034(18) 0.0047(18)
C13 0.0211(17) 0.033(2) 0.036(2) -0.0073(17) 0.0044(15) 0.0001(15)
C14 0.0169(16) 0.0201(16) 0.0345(19) 0.0002(15) -0.0015(14) 0.0034(13)
C15 0.0186(16) 0.0260(17) 0.0302(19) 0.0044(15) 0.0027(15) -0.0010(14)
C16 0.0173(15) 0.0211(15) 0.0196(16) -0.0004(13) -0.0006(12) 0.0015(12)
C17 0.0225(15) 0.0208(16) 0.0137(15) -0.0009(12) 0.0019(12) 0.0031(13)
C18 0.0186(15) 0.0206(16) 0.0218(16) -0.0006(13) -0.0015(13) -0.0001(13)
C19 0.0195(15) 0.0239(17) 0.0240(17) 0.0006(13) 0.0043(13) 0.0039(13)
C20 0.0221(16) 0.0266(16) 0.0136(14) 0.0002(13) 0.0017(13) 0.0038(13)
C21 0.0223(16) 0.0290(17) 0.0185(16) -0.0027(14) -0.0042(14) -0.0008(14)
C22 0.0206(19) 0.063(3) 0.032(2) -0.001(2) -0.0037(16) -0.0008(19)
C23 0.0259(18) 0.036(2) 0.0173(17) 0.0020(15) -0.0011(14) 0.0079(16)
C24 0.0228(17) 0.0277(18) 0.028(2) -0.0039(15) -0.0015(15) 0.0091(14)
C25 0.0271(18) 0.0259(18) 0.0241(18) -0.0032(15) -0.0023(14) -0.0029(15)
C26 0.035(2) 0.040(2) 0.0230(18) -0.0050(16) -0.0021(17) -0.0046(18)
C27 0.0150(15) 0.0329(19) 0.0223(17) 0.0024(15) -0.0029(14) 0.0010(14)
C28 0.0171(16) 0.036(2) 0.0295(19) 0.0043(16) -0.0035(14) -0.0011(15)
O1S 0.0318(16) 0.0496(18) 0.0556(19) -0.0011(15) 0.0009(14) 0.0032(14)
O2S 0.035(2) 0.029(2) 0.035(2) 0.000 0.000 0.0071(17)
O3S 0.0493(18) 0.0374(16) 0.0541(19) -0.0041(15) 0.0176(15) -0.0017(15)
O4S 0.0378(16) 0.055(2) 0.058(2) 0.0091(17) 0.0150(15) -0.0010(14)
O5S 0.091(4) 0.092(4) 0.071(3) 0.000 0.000 -0.025(3)

loop_
_atom_type_symbol
_atom_type_description
_atom_type_scat_dispersion_real
_atom_type_scat_dispersion_imag
_atom_type_scat_source
C C 0.0033 0.0016 'International Tables Vol C Tables 4.2.6.8 and 6.1.1.4'
H H 0.0000 0.0000 'International Tables Vol C Tables 4.2.6.8 and 6.1.1.4'
N N 0.0061 0.0033 'International Tables Vol C Tables 4.2.6.8 and 6.1.1.4'
O O 0.0106 0.0060 'International Tables Vol C Tables 4.2.6.8 and 6.1.1.4'

loop_
_geom_angle_atom_site_label_1
_geom_angle_atom_site_label_2
_geom_angle_atom_site_label_3
_geom_angle
_geom_angle_site_symmetry_1
_geom_angle_site_symmetry_3
C11 O1 C12 116.2(3) . .
C19 O3 C22 117.4(3) . .
C20 O4 C23 115.5(2) . .
C15 N1 C1 112.9(2) . .
C15 N1 C4 113.6(3) . .
C1 N1 C4 107.4(2) . .
C15 N1 H1N 107(2) . .
C1 N1 H1N 111(2) . .
C4 N1 H1N 105(2) . .
C9 N2 C17 126.0(2) . .
C9 N2 C8 118.5(2) . .
C17 N2 C8 109.0(2) . .
N1 C1 C2 104.3(2) . .
N1 C1 H1A 108.1(18) . .
C2 C1 H1A 115.5(17) . .
N1 C1 H1B 104(2) . .
C2 C1 H1B 118(2) . .
H1A C1 H1B 106(3) . .
C1 C2 C3 102.9(3) . .
C1 C2 H2B 114.5(18) . .
C3 C2 H2B 108.9(19) . .
C1 C2 H12A 110.2(17) . .
C3 C2 H12A 110.8(18) . .
H2B C2 H12A 109(3) . .
C16 C3 C2 114.4(2) . .
C16 C3 C4 114.9(2) . .
C2 C3 C4 101.7(2) . .
C16 C3 C8 102.0(2) . .
C2 C3 C8 110.5(3) . .
C4 C3 C8 113.8(3) . .
C5 C4 C3 115.8(3) . .
C5 C4 N1 110.4(3) . .
C3 C4 N1 104.6(2) . .
C5 C4 H4 107.1(15) . .
C3 C4 H4 113.5(15) . .
N1 C4 H4 104.9(15) . .
C4 C5 C6 108.8(3) . .
C4 C5 H5A 110.9(18) . .
C6 C5 H5A 109.7(19) . .
C4 C5 H5B 108.0(17) . .
C6 C5 H5B 110.4(18) . .
H5A C5 H5B 109(2) . .
C14 C6 C5 109.5(3) . .
C14 C6 C7 114.1(3) . .
C5 C6 C7 107.3(3) . .
C14 C6 H6 108.3(19) . .
C5 C6 H6 110.1(19) . .
C7 C6 H6 107.5(19) . .
C11 C7 C8 108.1(3) . .
C11 C7 C6 119.2(3) . .
C8 C7 C6 112.3(3) . .
C11 C7 H7 104(2) . .
C8 C7 H7 107(2) . .
C6 C7 H7 105.5(19) . .
N2 C8 C7 106.1(2) . .
N2 C8 C3 104.3(2) . .
C7 C8 C3 117.3(3) . .
N2 C8 H8 107.7(16) . .
C7 C8 H8 110.9(16) . .
C3 C8 H8 109.9(16) . .
O2 C9 N2 122.8(3) . .
O2 C9 C10 122.1(3) . .
N2 C9 C10 115.0(3) . .
C9 C10 C11 115.9(3) . .
C9 C10 H10A 104(2) . .
C11 C10 H10A 101(2) . .
C9 C10 H10B 109(2) . .
C11 C10 H10B 110(2) . .
H10A C10 H10B 117(3) . .
O1 C11 C7 115.5(3) . .
O1 C11 C10 103.3(3) . .
C7 C11 C10 110.7(3) . .
O1 C11 H11 109(2) . .
C7 C11 H11 106(2) . .
C10 C11 H11 113(2) . .
O1 C12 C13 110.9(3) . .
O1 C12 H12B 110(2) . .
C13 C12 H12B 110(2) . .
O1 C12 H12C 106.1(19) . .
C13 C12 H12C 109.4(19) . .
H12B C12 H12C 110(3) . .
C14 C13 C12 122.2(3) . .
C14 C13 H13 121(2) . .
C12 C13 H13 117(2) . .
C13 C14 C15 122.6(3) . .
C13 C14 C6 122.0(3) . .
C15 C14 C6 115.4(3) . .
C14 C15 N1 110.9(3) . .
C14 C15 H15A 110.9(19) . .
N1 C15 H15A 106.1(19) . .
C14 C15 H15B 111(2) . .
N1 C15 H15B 105(2) . .
H15A C15 H15B 113(3) . .
C17 C16 C21 119.7(3) . .
C17 C16 C3 110.9(3) . .
C21 C16 C3 129.4(3) . .
C16 C17 C18 122.4(3) . .
C16 C17 N2 109.7(2) . .
C18 C17 N2 127.8(3) . .
C19 C18 C17 116.9(3) . .
C19 C18 H18 124.7(19) . .
C17 C18 H18 118.3(19) . .
O3 C19 C18 123.2(3) . .
O3 C19 C20 115.0(3) . .
C18 C19 C20 121.7(3) . .
O4 C20 C21 124.2(3) . .
O4 C20 C19 115.5(3) . .
C21 C20 C19 120.3(3) . .
C20 C21 C16 118.8(3) . .
C20 C21 H21 119.7(18) . .
C16 C21 H21 121.6(18) . .
O3 C22 H22A 107(2) . .
O3 C22 H22B 104(2) . .
H22A C22 H22B 115(3) . .
O3 C22 H22C 111(2) . .
H22A C22 H22C 111(3) . .
H22B C22 H22C 110(3) . .
O4 C23 H23A 114(2) . .
O4 C23 H23B 107.2(17) . .
H23A C23 H23B 112(3) . .
O4 C23 H23C 108.6(18) . .
H23A C23 H23C 106(3) . .
H23B C23 H23C 109(2) . .
C25 C24 C27 110.2(3) . 2_665
C25 C24 H24A 112.1(17) . .
C27 C24 H24A 110.7(17) 2_665 .
C25 C24 H24B 108(2) . .
C27 C24 H24B 112(2) 2_665 .
H24A C24 H24B 104(3) . .
C27 C25 C24 108.4(3) . .
C27 C25 C26 108.9(3) . .
C24 C25 C26 110.0(3) . .
C27 C25 H25 106.7(16) . .
C24 C25 H25 111.1(17) . .
C26 C25 H25 111.6(17) . .
C25 C26 C26 109.49(18) . 2_665
C25 C26 H26A 108.5(19) . .
C26 C26 H26A 110(2) 2_665 .
C25 C26 H26B 111(2) . .
C26 C26 H26B 112(3) 2_665 .
H26A C26 H26B 106(3) . .
C28 C27 C25 110.5(3) . .
C28 C27 C24 115.6(3) . 2_665
C25 C27 C24 109.1(3) . 2_665
C28 C27 H27 108(2) . .
C25 C27 H27 103(2) . .
C24 C27 H27 110(2) 2_665 .
O6 C28 O5 122.5(3) . .
O6 C28 C27 119.8(3) . .
O5 C28 C27 117.7(3) . .
H1SA O1S H1SB 102(5) . .
H3SA O3S H3SB 111(4) . .
H3SA O3S H3SC 109(4) . .
H3SB O3S H3SC 93(5) . .
H4SA O4S H4SB 106(4) . .

loop_
_geom_bond_atom_site_label_1
_geom_bond_atom_site_label_2
_geom_bond_distance
_geom_bond_site_symmetry_2
O1 C11 1.435(4) .
O1 C12 1.442(4) .
O2 C9 1.237(3) .
O3 C19 1.376(4) .
O3 C22 1.431(4) .
O4 C20 1.378(4) .
O4 C23 1.426(4) .
O5 C28 1.266(4) .
O6 C28 1.260(4) .
N1 C15 1.503(4) .
N1 C1 1.506(4) .
N1 C4 1.537(4) .
N1 H1N 0.98(4) .
N2 C9 1.359(4) .
N2 C17 1.426(4) .
N2 C8 1.488(4) .
C1 C2 1.519(4) .
C1 H1A 1.03(3) .
C1 H1B 0.99(4) .
C2 C3 1.535(4) .
C2 H2B 0.94(3) .
C2 H12A 0.97(3) .
C3 C16 1.509(4) .
C3 C4 1.537(4) .
C3 C8 1.557(4) .
C4 C5 1.506(5) .
C4 H4 0.99(3) .
C5 C6 1.531(5) .
C5 H5A 1.02(3) .
C5 H5B 0.96(3) .
C6 C14 1.521(4) .
C6 C7 1.540(4) .
C6 H6 0.95(3) .
C7 C11 1.524(4) .
C7 C8 1.526(4) .
C7 H7 0.90(3) .
C8 H8 0.98(3) .
C9 C10 1.502(4) .
C10 C11 1.545(5) .
C10 H10A 0.93(3) .
C10 H10B 1.01(4) .
C11 H11 0.98(4) .
C12 C13 1.499(5) .
C12 H12B 1.02(4) .
C12 H12C 1.06(4) .
C13 C14 1.323(4) .
C13 H13 0.96(3) .
C14 C15 1.495(5) .
C15 H15A 0.88(3) .
C15 H15B 0.97(4) .
C16 C17 1.379(4) .
C16 C21 1.402(4) .
C17 C18 1.399(4) .
C18 C19 1.379(4) .
C18 H18 0.97(3) .
C19 C20 1.402(4) .
C20 C21 1.382(4) .
C21 H21 0.97(3) .
C22 H22A 0.95(4) .
C22 H22B 1.09(4) .
C22 H22C 1.02(4) .
C23 H23A 0.95(4) .
C23 H23B 1.02(3) .
C23 H23C 1.03(3) .
C24 C25 1.535(4) .
C24 C27 1.546(5) 2_665
C24 H24A 1.02(3) .
C24 H24B 1.04(4) .
C25 C27 1.535(4) .
C25 C26 1.537(5) .
C25 H25 1.01(3) .
C26 C26 1.557(7) 2_665
C26 H26A 0.99(3) .
C26 H26B 1.03(4) .
C27 C28 1.528(5) .
C27 C24 1.546(5) 2_665
C27 H27 0.92(3) .
O1S H1SA 1.09(5) .
O1S H1SB 0.78(5) .
O2S H2SA 0.83(3) .
O3S H3SA 1.02(5) .
O3S H3SB 0.97(7) .
O3S H3SC 1.12(7) .
O4S H4SA 1.01(6) .
O4S H4SB 0.88(5) .

loop_
_geom_hbond_atom_site_label_D
_geom_hbond_atom_site_label_H
_geom_hbond_atom_site_label_A
_geom_hbond_distance_DH
_geom_hbond_distance_HA
_geom_hbond_distance_DA
_geom_hbond_angle_DHA
_geom_hbond_site_symmetry_A
N1 H1N O6 0.98(4) 1.70(4) 2.659(3) 167(3) 2_664
N1 H1N O5 0.98(4) 2.57(4) 3.322(4) 133(3) 2_664
O1S H1SA O4S 1.09(5) 1.86(5) 2.927(5) 165(4) .
O1S H1SB O2 0.78(5) 2.10(5) 2.861(4) 164(5) 3_646
O2S H2SA O5 0.83(3) 1.97(3) 2.775(3) 164(4) .
O3S H3SB O5S 0.97(7) 1.81(7) 2.753(5) 163(5) .
O3S H3SC O6 1.12(7) 1.67(7) 2.753(4) 161(5) 1_554
O3S H3SA O2S 1.02(5) 1.83(5) 2.834(4) 169(4) 1_564
O4S H4SA O5 1.01(6) 1.79(6) 2.781(4) 165(5) 2_665
O4S H4SB O1 0.88(5) 1.97(5) 2.824(4) 163(4) .

loop_
_geom_torsion_atom_site_label_1
_geom_torsion_atom_site_label_2
_geom_torsion_atom_site_label_3
_geom_torsion_atom_site_label_4
_geom_torsion
_geom_torsion_site_symmetry_1
_geom_torsion_site_symmetry_4
C15 N1 C1 C2 -143.4(3) . .
C4 N1 C1 C2 -17.4(3) . .
N1 C1 C2 C3 38.0(3) . .
C1 C2 C3 C16 -168.1(3) . .
C1 C2 C3 C4 -43.7(3) . .
C1 C2 C3 C8 77.4(3) . .
C16 C3 C4 C5 -81.5(3) . .
C2 C3 C4 C5 154.3(3) . .
C8 C3 C4 C5 35.5(4) . .
C16 C3 C4 N1 156.8(3) . .
C2 C3 C4 N1 32.6(3) . .
C8 C3 C4 N1 -86.2(3) . .
C15 N1 C4 C5 -9.5(4) . .
C1 N1 C4 C5 -135.0(3) . .
C15 N1 C4 C3 115.8(3) . .
C1 N1 C4 C3 -9.8(3) . .
C3 C4 C5 C6 -56.6(3) . .
N1 C4 C5 C6 62.0(3) . .
C4 C5 C6 C14 -57.1(3) . .
C4 C5 C6 C7 67.3(3) . .
C14 C6 C7 C11 -66.0(4) . .
C5 C6 C7 C11 172.5(3) . .
C14 C6 C7 C8 61.9(4) . .
C5 C6 C7 C8 -59.6(3) . .
C9 N2 C8 C7 45.8(3) . .
C17 N2 C8 C7 -107.5(3) . .
C9 N2 C8 C3 170.3(2) . .
C17 N2 C8 C3 17.0(3) . .
C11 C7 C8 N2 -70.1(3) . .
C6 C7 C8 N2 156.4(2) . .
C11 C7 C8 C3 173.9(3) . .
C6 C7 C8 C3 40.4(4) . .
C16 C3 C8 N2 -19.9(3) . .
C2 C3 C8 N2 102.2(3) . .
C4 C3 C8 N2 -144.1(2) . .
C16 C3 C8 C7 97.1(3) . .
C2 C3 C8 C7 -140.8(3) . .
C4 C3 C8 C7 -27.1(4) . .
C17 N2 C9 O2 -23.7(5) . .
C8 N2 C9 O2 -172.0(3) . .
C17 N2 C9 C10 158.4(3) . .
C8 N2 C9 C10 10.1(4) . .
O2 C9 C10 C11 138.3(3) . .
N2 C9 C10 C11 -43.8(4) . .
C12 O1 C11 C7 -63.0(4) . .
C12 O1 C11 C10 175.9(3) . .
C8 C7 C11 O1 -78.9(3) . .
C6 C7 C11 O1 50.9(4) . .
C8 C7 C11 C10 38.0(3) . .
C6 C7 C11 C10 167.8(3) . .
C9 C10 C11 O1 140.9(3) . .
C9 C10 C11 C7 16.7(4) . .
C11 O1 C12 C13 87.4(4) . .
O1 C12 C13 C14 -65.1(5) . .
C12 C13 C14 C15 177.1(3) . .
C12 C13 C14 C6 -4.1(5) . .
C5 C6 C14 C13 -178.3(3) . .
C7 C6 C14 C13 61.4(4) . .
C5 C6 C14 C15 0.6(4) . .
C7 C6 C14 C15 -119.7(3) . .
C13 C14 C15 N1 -130.2(3) . .
C6 C14 C15 N1 51.0(4) . .
C1 N1 C15 C14 76.8(3) . .
C4 N1 C15 C14 -45.8(4) . .
C2 C3 C16 C17 -102.2(3) . .
C4 C3 C16 C17 140.7(3) . .
C8 C3 C16 C17 17.1(3) . .
C2 C3 C16 C21 76.5(4) . .
C4 C3 C16 C21 -40.7(5) . .
C8 C3 C16 C21 -164.2(3) . .
C21 C16 C17 C18 -3.5(5) . .
C3 C16 C17 C18 175.3(3) . .
C21 C16 C17 N2 174.0(3) . .
C3 C16 C17 N2 -7.2(3) . .
C9 N2 C17 C16 -157.5(3) . .
C8 N2 C17 C16 -6.7(3) . .
C9 N2 C17 C18 19.9(5) . .
C8 N2 C17 C18 170.6(3) . .
C16 C17 C18 C19 3.2(5) . .
N2 C17 C18 C19 -173.8(3) . .
C22 O3 C19 C18 7.7(5) . .
C22 O3 C19 C20 -174.5(3) . .
C17 C18 C19 O3 177.8(3) . .
C17 C18 C19 C20 0.2(5) . .
C23 O4 C20 C21 26.0(4) . .
C23 O4 C20 C19 -153.9(3) . .
O3 C19 C20 O4 -1.3(4) . .
C18 C19 C20 O4 176.5(3) . .
O3 C19 C20 C21 178.9(3) . .
C18 C19 C20 C21 -3.3(5) . .
O4 C20 C21 C16 -176.8(3) . .
C19 C20 C21 C16 3.0(5) . .
C17 C16 C21 C20 0.3(5) . .
C3 C16 C21 C20 -178.2(3) . .
C27 C24 C25 C27 -65.2(3) 2_665 .
C27 C24 C25 C26 53.8(4) 2_665 .
C27 C25 C26 C26 56.6(5) . 2_665
C24 C25 C26 C26 -62.0(5) . 2_665
C24 C25 C27 C28 -73.7(3) . .
C26 C25 C27 C28 166.6(3) . .
C24 C25 C27 C24 54.5(3) . 2_665
C26 C25 C27 C24 -65.2(3) . 2_665
C25 C27 C28 O6 127.4(3) . .
C24 C27 C28 O6 2.8(4) 2_665 .
C25 C27 C28 O5 -54.5(4) . .
C24 C27 C28 O5 -179.1(3) 2_665 .
